data_7044012
loop_
_publ_author_name
'Krisyuk, Vladislav'
'Baidina, Iraida'
'Kryuchkova, Natalia'
'Logvinenko, Vladimir A.'
'Plyusnin, Pavel'
'Korolkov, Ilya V.'
'Zharkova, G. I.'
'Turgambaeva, Asiya'
'Igumenov, Igor K.'

_publ_section_title
;
 Volatile heterometallics: structural diversity of palladium-lead
 \b-diketonates and correlation with thermal properties
;
_journal_name_full 'Dalton Trans.'
_journal_paper_doi 10.1039/C7DT02843A
_journal_year 2017
_chemical_formula_moiety 'C12.50 H11.50 F6 O5 Pb0.50 Pd0.75'
_chemical_formula_sum 'C12.5 H11.5 F6 O5 Pb0.5 Pd0.75'
_chemical_formula_weight 539.11
_chemical_melting_point 473
_chemical_name_common 3Pd(aa)2*2Pb(hfa)2
_chemical_name_systematic 'tris-(palladium acetylacetonate)bis-(lead hexafluoroacetylacetonate)'
_space_group_IT_number 2
_symmetry_cell_setting triclinic
_symmetry_space_group_name_Hall '-P 1'
_symmetry_space_group_name_H-M 'P -1'
_atom_sites_solution_hydrogens geom
_atom_sites_solution_primary direct
_atom_sites_solution_secondary difmap
_audit_creation_method SHELXL-97
_audit_update_record
;
2017-03-29 deposited with the CCDC.
2017-08-18 downloaded from the CCDC.
;
_cell_angle_alpha 74.679(2)
_cell_angle_beta 72.7640(10)
_cell_angle_gamma 69.4460(10)
_cell_formula_units_Z 4
_cell_length_a 9.8740(3)
_cell_length_b 13.2443(4)
_cell_length_c 14.6006(4)
_cell_measurement_reflns_used 9868
_cell_measurement_temperature 150(2)
_cell_measurement_theta_max 33.39
_cell_measurement_theta_min 2.26
_cell_volume 1679.93(9)
_computing_cell_refinement 'Bruker SAINT'
_computing_data_collection 'Bruker APEX2'
_computing_data_reduction 'Bruker SAINT'
_computing_molecular_graphics 'local programs'
_computing_publication_material 'local programs'
_computing_structure_refinement 'SHELXL-97 (Sheldrick, 2008)'
_computing_structure_solution 'SHELXS-97 (Sheldrick, 2008)'
_diffrn_ambient_temperature 150(2)
_diffrn_detector_area_resol_mean 25
_diffrn_measured_fraction_theta_full 0.999
_diffrn_measured_fraction_theta_max 0.976
_diffrn_measurement_device_type 'Bruker APEX-II CCD'
_diffrn_measurement_method '\f and \w scans'
_diffrn_radiation_monochromator graphite
_diffrn_radiation_source 'fine-focus sealed tube'
_diffrn_radiation_type MoK\a
_diffrn_radiation_wavelength 0.71073
_diffrn_reflns_av_R_equivalents 0.0325
_diffrn_reflns_av_sigmaI/netI 0.0334
_diffrn_reflns_limit_h_max 15
_diffrn_reflns_limit_h_min -15
_diffrn_reflns_limit_k_max 20
_diffrn_reflns_limit_k_min -20
_diffrn_reflns_limit_l_max 22
_diffrn_reflns_limit_l_min -22
_diffrn_reflns_number 33793
_diffrn_reflns_theta_full 25.25
_diffrn_reflns_theta_max 33.41
_diffrn_reflns_theta_min 2.26
_exptl_absorpt_coefficient_mu 5.915
_exptl_absorpt_correction_T_max 0.4707
_exptl_absorpt_correction_T_min 0.2313
_exptl_absorpt_correction_type multi-scan
_exptl_absorpt_process_details 'SADABS (Bruker, 2005)'
_exptl_crystal_colour orange
_exptl_crystal_density_diffrn 2.132
_exptl_crystal_density_method 'not measured'
_exptl_crystal_description prizm
_exptl_crystal_F_000 1024
_exptl_crystal_recrystallization_method 'Re-crystallisation from solvent: toluene'
_exptl_crystal_size_max 0.35
_exptl_crystal_size_mid 0.18
_exptl_crystal_size_min 0.15
_refine_diff_density_max 1.351
_refine_diff_density_min -1.060
_refine_diff_density_rms 0.099
_refine_ls_extinction_method none
_refine_ls_goodness_of_fit_ref 1.045
_refine_ls_hydrogen_treatment mixed
_refine_ls_matrix_type full
_refine_ls_number_parameters 481
_refine_ls_number_reflns 12793
_refine_ls_number_restraints 0
_refine_ls_restrained_S_all 1.045
_refine_ls_R_factor_all 0.0234
_refine_ls_R_factor_gt 0.0207
_refine_ls_shift/su_max 0.002
_refine_ls_shift/su_mean 0.000
_refine_ls_structure_factor_coef Fsqd
_refine_ls_weighting_details 'calc w=1/[\s^2^(Fo^2^)+(0.0104P)^2^+0.9812P] where P=(Fo^2^+2Fc^2^)/3'
_refine_ls_weighting_scheme calc
_refine_ls_wR_factor_gt 0.0494
_refine_ls_wR_factor_ref 0.0504
_reflns_number_gt 12021
_reflns_number_total 12793
_reflns_threshold_expression >2sigma(I)
_cod_data_source_file c7dt02843a2.cif
_cod_data_source_block p
_cod_original_formula_sum 'C12.50 H11.50 F6 O5 Pb0.50 Pd0.75'
_cod_database_code 7044012

loop_
_symmetry_equiv_pos_as_xyz
'x, y, z'
'-x, -y, -z'

loop_
_atom_site_label
_atom_site_type_symbol
_atom_site_fract_x
_atom_site_fract_y
_atom_site_fract_z
_atom_site_U_iso_or_equiv
_atom_site_adp_type
_atom_site_occupancy
_atom_site_symmetry_multiplicity
_atom_site_calc_flag
_atom_site_refinement_flags
Pb1 Pb 0.655795(7) 0.172864(5) 0.267802(4) 0.02031(2) Uani 1 1 d .
Pd1 Pd 0.5000 0.0000 0.5000 0.01482(3) Uani 1 2 d S
Pd2 Pd 0.871283(14) -0.065526(11) 0.435429(9) 0.01893(3) Uani 1 1 d .
O1 O 0.43868(14) 0.15981(10) 0.44474(9) 0.0196(2) Uani 1 1 d .
O2 O 0.53829(14) -0.02062(11) 0.36346(9) 0.0192(2) Uani 1 1 d .
C1 C 0.38338(19) 0.23409(15) 0.49810(13) 0.0200(3) Uani 1 1 d .
C2 C 0.3724(2) 0.21640(15) 0.59822(14) 0.0224(3) Uani 1 1 d .
H2 H 0.3327 0.2798 0.6276 0.029 Uiso 1 1 calc R
C3 C 0.58687(19) -0.11585(15) 0.33964(13) 0.0196(3) Uani 1 1 d .
C4 C 0.3268(2) 0.34852(17) 0.44458(16) 0.0303(4) Uani 1 1 d .
H4A H 0.4075 0.3675 0.3923 0.039 Uiso 1 1 calc R
H4B H 0.2901 0.4001 0.4900 0.039 Uiso 1 1 calc R
H4C H 0.2458 0.3526 0.4166 0.039 Uiso 1 1 calc R
C5 C 0.5991(3) -0.11677(18) 0.23492(14) 0.0286(4) Uani 1 1 d .
H5A H 0.5111 -0.1306 0.2290 0.037 Uiso 1 1 calc R
H5B H 0.6882 -0.1747 0.2121 0.037 Uiso 1 1 calc R
H5C H 0.6061 -0.0457 0.1953 0.037 Uiso 1 1 calc R
O3 O 0.80225(15) 0.09470(11) 0.43827(10) 0.0229(2) Uani 1 1 d .
O4 O 0.85470(16) -0.11277(13) 0.57754(10) 0.0265(3) Uani 1 1 d .
O5 O 0.89202(15) -0.02268(11) 0.29083(9) 0.0226(2) Uani 1 1 d .
O6 O 0.94665(15) -0.22535(12) 0.43468(10) 0.0249(3) Uani 1 1 d .
C6 C 0.8187(2) -0.04611(19) 0.63540(14) 0.0269(4) Uani 1 1 d .
C7 C 0.7853(2) 0.06826(18) 0.60996(14) 0.0265(4) Uani 1 1 d .
H7 H 0.7649 0.1069 0.6611 0.034 Uiso 1 1 calc R
C8 C 0.77882(19) 0.13106(17) 0.51748(14) 0.0236(3) Uani 1 1 d .
C9 C 0.7450(2) 0.25314(18) 0.50383(17) 0.0313(4) Uani 1 1 d .
H9A H 0.8353 0.2740 0.4689 0.041 Uiso 1 1 calc R
H9B H 0.7093 0.2757 0.5677 0.041 Uiso 1 1 calc R
H9C H 0.6684 0.2894 0.4660 0.041 Uiso 1 1 calc R
C10 C 0.8161(3) -0.0998(2) 0.74063(16) 0.0414(6) Uani 1 1 d .
H10A H 0.7487 -0.1452 0.7623 0.054 Uiso 1 1 calc R
H10B H 0.7816 -0.0432 0.7810 0.054 Uiso 1 1 calc R
H10C H 0.9164 -0.1459 0.7469 0.054 Uiso 1 1 calc R
C11 C 0.9578(2) -0.09276(16) 0.23272(13) 0.0234(3) Uani 1 1 d .
C12 C 1.0138(2) -0.20537(17) 0.26078(15) 0.0284(4) Uani 1 1 d .
H12 H 1.0636 -0.2466 0.2098 0.037 Uiso 1 1 calc R
C13 C 1.0045(2) -0.26484(17) 0.35651(15) 0.0261(4) Uani 1 1 d .
C14 C 0.9705(3) -0.04417(19) 0.12661(14) 0.0311(4) Uani 1 1 d .
H14A H 0.8712 -0.0133 0.1128 0.040 Uiso 1 1 calc R
H14B H 1.0304 -0.1013 0.0876 0.040 Uiso 1 1 calc R
H14C H 1.0181 0.0139 0.1100 0.040 Uiso 1 1 calc R
C15 C 1.0659(3) -0.38781(19) 0.37207(19) 0.0404(5) Uani 1 1 d .
H15A H 1.0564 -0.4171 0.4420 0.053 Uiso 1 1 calc R
H15B H 1.1709 -0.4087 0.3385 0.053 Uiso 1 1 calc R
H15C H 1.0104 -0.4178 0.3459 0.053 Uiso 1 1 calc R
O7 O 0.4581(2) 0.32335(15) 0.20999(12) 0.0391(4) Uani 1 1 d .
O8 O 0.62202(18) 0.13314(13) 0.12021(11) 0.0311(3) Uani 1 1 d .
O9 O 0.67224(19) 0.34651(13) 0.29040(11) 0.0332(3) Uani 1 1 d .
O10 O 0.84903(18) 0.22379(13) 0.13610(11) 0.0320(3) Uani 1 1 d .
C16 C 0.4231(3) 0.3564(2) 0.12942(16) 0.0331(4) Uani 1 1 d .
C17 C 0.4678(3) 0.3022(2) 0.05121(17) 0.0401(5) Uani 1 1 d .
H17 H 0.4341 0.3399 -0.0067 0.052 Uiso 1 1 calc R
C18 C 0.5603(2) 0.19441(18) 0.05442(14) 0.0261(4) Uani 1 1 d .
C19 C 0.3100(4) 0.4710(3) 0.1211(2) 0.0563(8) Uani 1 1 d .
C20 C 0.5868(3) 0.1442(2) -0.03557(16) 0.0363(5) Uani 1 1 d .
C21 C 0.7477(3) 0.40791(18) 0.24012(15) 0.0308(4) Uani 1 1 d .
C22 C 0.8622(3) 0.39252(18) 0.15672(16) 0.0328(4) Uani 1 1 d .
H22 H 0.9137 0.4460 0.1290 0.043 Uiso 1 1 calc R
C23 C 0.9029(2) 0.30192(17) 0.11313(14) 0.0253(4) Uani 1 1 d .
C24 C 0.7064(4) 0.5165(2) 0.2764(2) 0.0531(8) Uani 1 1 d .
C25 C 1.0322(3) 0.29202(19) 0.02208(16) 0.0340(5) Uani 1 1 d .
F1 F 0.3459(3) 0.53956(15) 0.15385(16) 0.0703(6) Uani 1 1 d .
F2 F 0.3006(3) 0.51683(18) 0.02858(15) 0.0939(10) Uani 1 1 d .
F3 F 0.1772(2) 0.4678(2) 0.17292(19) 0.0809(7) Uani 1 1 d .
F4 F 0.4611(2) 0.1376(2) -0.04504(16) 0.0740(7) Uani 1 1 d .
F5 F 0.6792(2) 0.04339(16) -0.02996(14) 0.0636(5) Uani 1 1 d .
F6 F 0.6442(3) 0.20153(19) -0.11678(13) 0.0802(7) Uani 1 1 d .
F7 F 0.6017(14) 0.5916(5) 0.2360(11) 0.126(3) Uani 0.50 1 d P
F8 F 0.6560(17) 0.5100(6) 0.3659(4) 0.112(5) Uani 0.50 1 d P
F9 F 0.8134(9) 0.5620(7) 0.2497(8) 0.102(4) Uani 0.50 1 d P
F7A F 0.7802(16) 0.4948(7) 0.3499(8) 0.131(4) Uani 0.50 1 d P
F8A F 0.5717(11) 0.5478(8) 0.3217(11) 0.126(4) Uani 0.50 1 d P
F9A F 0.7429(17) 0.5932(6) 0.2186(6) 0.126(5) Uani 0.50 1 d P
F10 F 0.9855(2) 0.29701(17) -0.05568(11) 0.0602(5) Uani 1 1 d .
F11 F 1.0983(3) 0.36923(17) 0.00030(15) 0.0748(7) Uani 1 1 d .
F12 F 1.13458(18) 0.19638(15) 0.03322(13) 0.0598(5) Uani 1 1 d .

loop_
_atom_site_aniso_label
_atom_site_aniso_U_11
_atom_site_aniso_U_22
_atom_site_aniso_U_33
_atom_site_aniso_U_23
_atom_site_aniso_U_13
_atom_site_aniso_U_12
Pb1 0.02524(3) 0.01699(3) 0.01884(3) -0.00146(2) -0.00754(2) -0.00556(2)
Pd1 0.01637(7) 0.01252(7) 0.01669(7) -0.00406(6) -0.00431(5) -0.00410(6)
Pd2 0.01757(5) 0.02032(6) 0.01914(6) -0.00055(5) -0.00761(4) -0.00522(5)
O1 0.0233(5) 0.0140(6) 0.0199(5) -0.0037(4) -0.0045(4) -0.0036(4)
O2 0.0242(6) 0.0172(6) 0.0184(5) -0.0051(4) -0.0065(4) -0.0059(5)
C1 0.0203(7) 0.0152(8) 0.0240(8) -0.0055(6) -0.0045(6) -0.0035(6)
C2 0.0280(8) 0.0163(8) 0.0240(8) -0.0080(6) -0.0064(6) -0.0042(6)
C3 0.0219(7) 0.0196(8) 0.0200(7) -0.0063(6) -0.0047(6) -0.0072(6)
C4 0.0378(10) 0.0167(9) 0.0288(9) -0.0035(7) -0.0064(8) -0.0005(7)
C5 0.0419(11) 0.0261(10) 0.0206(8) -0.0078(7) -0.0091(7) -0.0092(8)
O3 0.0252(6) 0.0222(7) 0.0226(6) -0.0023(5) -0.0103(5) -0.0058(5)
O4 0.0291(6) 0.0294(8) 0.0209(6) 0.0018(5) -0.0105(5) -0.0091(6)
O5 0.0254(6) 0.0201(6) 0.0197(6) -0.0014(5) -0.0067(5) -0.0037(5)
O6 0.0267(6) 0.0212(7) 0.0255(6) 0.0003(5) -0.0098(5) -0.0057(5)
C6 0.0225(8) 0.0379(11) 0.0211(8) -0.0016(7) -0.0078(6) -0.0103(7)
C7 0.0240(8) 0.0357(11) 0.0233(8) -0.0077(7) -0.0080(6) -0.0091(7)
C8 0.0183(7) 0.0290(10) 0.0266(8) -0.0077(7) -0.0087(6) -0.0060(6)
C9 0.0339(10) 0.0294(11) 0.0360(10) -0.0101(9) -0.0151(8) -0.0066(8)
C10 0.0553(14) 0.0452(15) 0.0211(9) 0.0005(9) -0.0122(9) -0.0134(12)
C11 0.0234(7) 0.0232(9) 0.0215(8) -0.0021(6) -0.0052(6) -0.0055(7)
C12 0.0323(9) 0.0226(9) 0.0244(8) -0.0042(7) -0.0042(7) -0.0031(7)
C13 0.0258(8) 0.0212(9) 0.0289(9) -0.0023(7) -0.0082(7) -0.0043(7)
C14 0.0394(11) 0.0281(11) 0.0197(8) -0.0029(7) -0.0040(7) -0.0060(8)
C15 0.0532(14) 0.0209(10) 0.0398(12) -0.0022(9) -0.0116(11) -0.0035(9)
O7 0.0473(9) 0.0356(9) 0.0281(7) -0.0107(7) -0.0201(7) 0.0085(7)
O8 0.0410(8) 0.0242(7) 0.0305(7) -0.0062(6) -0.0175(6) -0.0037(6)
O9 0.0443(9) 0.0266(8) 0.0305(7) -0.0113(6) -0.0005(6) -0.0147(7)
O10 0.0432(8) 0.0232(7) 0.0284(7) -0.0080(6) 0.0035(6) -0.0153(6)
C16 0.0370(10) 0.0303(11) 0.0286(9) -0.0077(8) -0.0158(8) 0.0030(8)
C17 0.0514(13) 0.0371(13) 0.0273(10) -0.0075(9) -0.0217(10) 0.0041(10)
C18 0.0284(8) 0.0300(10) 0.0229(8) -0.0070(7) -0.0067(7) -0.0099(7)
C19 0.070(2) 0.0436(17) 0.0447(14) -0.0147(12) -0.0331(14) 0.0177(14)
C20 0.0362(11) 0.0465(14) 0.0264(9) -0.0151(9) -0.0058(8) -0.0074(10)
C21 0.0483(12) 0.0200(9) 0.0277(9) -0.0058(7) -0.0104(8) -0.0117(8)
C22 0.0517(13) 0.0225(10) 0.0267(9) -0.0016(7) -0.0049(9) -0.0191(9)
C23 0.0334(9) 0.0213(9) 0.0203(8) 0.0007(6) -0.0061(7) -0.0102(7)
C24 0.080(2) 0.0286(13) 0.0521(16) -0.0182(12) -0.0022(15) -0.0206(14)
C25 0.0431(12) 0.0263(11) 0.0274(9) -0.0003(8) -0.0016(8) -0.0124(9)
F1 0.1022(16) 0.0331(10) 0.0698(13) -0.0146(9) -0.0356(12) 0.0044(10)
F2 0.139(2) 0.0562(13) 0.0574(12) -0.0142(10) -0.0606(14) 0.0412(13)
F3 0.0455(11) 0.0733(15) 0.1091(18) -0.0355(13) -0.0249(11) 0.0203(9)
F4 0.0493(10) 0.1222(19) 0.0764(13) -0.0644(14) -0.0186(9) -0.0185(11)
F5 0.0755(13) 0.0548(12) 0.0614(11) -0.0369(9) -0.0244(9) 0.0065(9)
F6 0.125(2) 0.0781(15) 0.0294(8) -0.0165(9) 0.0159(10) -0.0424(14)
F7 0.152(7) 0.036(3) 0.215(10) -0.059(5) -0.114(7) 0.030(4)
F8 0.243(13) 0.048(4) 0.037(2) -0.025(2) 0.026(5) -0.068(7)
F9 0.093(4) 0.086(6) 0.160(10) -0.086(6) 0.016(4) -0.057(4)
F7A 0.257(11) 0.083(5) 0.107(7) -0.039(5) -0.087(7) -0.062(7)
F8A 0.113(6) 0.063(6) 0.183(10) -0.084(7) 0.055(7) -0.032(4)
F9A 0.254(13) 0.032(3) 0.056(3) -0.018(2) 0.053(6) -0.067(6)
F10 0.0637(11) 0.0790(14) 0.0255(7) -0.0131(8) -0.0049(7) -0.0078(10)
F11 0.0974(15) 0.0652(13) 0.0639(12) -0.0236(10) 0.0349(11) -0.0616(12)
F12 0.0402(8) 0.0493(10) 0.0545(10) 0.0089(8) 0.0047(7) 0.0031(7)

loop_
_atom_type_symbol
_atom_type_description
_atom_type_scat_dispersion_real
_atom_type_scat_dispersion_imag
_atom_type_scat_source
C C 0.0033 0.0016 'International Tables Vol C Tables 4.2.6.8 and 6.1.1.4'
H H 0.0000 0.0000 'International Tables Vol C Tables 4.2.6.8 and 6.1.1.4'
O O 0.0106 0.0060 'International Tables Vol C Tables 4.2.6.8 and 6.1.1.4'
F F 0.0171 0.0103 'International Tables Vol C Tables 4.2.6.8 and 6.1.1.4'
Pd Pd -0.9988 1.0072 'International Tables Vol C Tables 4.2.6.8 and 6.1.1.4'
Pb Pb -3.3944 10.1111 'International Tables Vol C Tables 4.2.6.8 and 6.1.1.4'

loop_
_geom_angle_atom_site_label_1
_geom_angle_atom_site_label_2
_geom_angle_atom_site_label_3
_geom_angle
_geom_angle_site_symmetry_1
_geom_angle_site_symmetry_3
O10 Pb1 O7 94.05(6) . .
O10 Pb1 O9 72.57(5) . .
O7 Pb1 O9 70.93(6) . .
O10 Pb1 O8 74.78(6) . .
O7 Pb1 O8 71.97(5) . .
O9 Pb1 O8 127.76(5) . .
O2 Pd1 O2 180.0 2_656 .
O2 Pd1 O1 84.93(5) 2_656 2_656
O2 Pd1 O1 95.07(5) . 2_656
O2 Pd1 O1 95.07(5) 2_656 .
O2 Pd1 O1 84.93(5) . .
O1 Pd1 O1 179.999(1) 2_656 .
O4 Pd2 O6 83.60(6) . .
O4 Pd2 O3 95.34(6) . .
O6 Pd2 O3 177.74(5) . .
O4 Pd2 O5 178.12(6) . .
O6 Pd2 O5 94.57(6) . .
O3 Pd2 O5 86.48(6) . .
C1 O1 Pd1 122.74(12) . .
C3 O2 Pd1 122.49(11) . .
O1 C1 C2 125.69(17) . .
O1 C1 C4 114.82(16) . .
C2 C1 C4 119.48(16) . .
C1 C2 C3 127.42(17) . 2_656
O2 C3 C2 126.20(16) . 2_656
O2 C3 C5 115.52(16) . .
C2 C3 C5 118.28(16) 2_656 .
C8 O3 Pd2 121.64(13) . .
C6 O4 Pd2 123.06(13) . .
C11 O5 Pd2 122.55(12) . .
C13 O6 Pd2 122.84(13) . .
O4 C6 C7 126.41(18) . .
O4 C6 C10 114.4(2) . .
C7 C6 C10 119.2(2) . .
C8 C7 C6 126.79(19) . .
O3 C8 C7 126.41(19) . .
O3 C8 C9 114.45(17) . .
C7 C8 C9 119.13(18) . .
O5 C11 C12 125.77(18) . .
O5 C11 C14 114.75(17) . .
C12 C11 C14 119.48(18) . .
C11 C12 C13 126.94(19) . .
O6 C13 C12 126.51(19) . .
O6 C13 C15 114.48(19) . .
C12 C13 C15 119.0(2) . .
C16 O7 Pb1 132.72(15) . .
C18 O8 Pb1 130.88(14) . .
C21 O9 Pb1 132.11(14) . .
C23 O10 Pb1 134.01(13) . .
O7 C16 C17 128.8(2) . .
O7 C16 C19 113.1(2) . .
C17 C16 C19 118.0(2) . .
C16 C17 C18 122.5(2) . .
O8 C18 C17 129.00(19) . .
O8 C18 C20 115.7(2) . .
C17 C18 C20 115.27(19) . .
F3 C19 F1 106.6(3) . .
F3 C19 F2 108.6(3) . .
F1 C19 F2 105.9(3) . .
F3 C19 C16 111.2(3) . .
F1 C19 C16 111.8(2) . .
F2 C19 C16 112.5(2) . .
F6 C20 F4 108.2(2) . .
F6 C20 F5 106.3(2) . .
F4 C20 F5 106.4(2) . .
F6 C20 C18 112.3(2) . .
F4 C20 C18 110.83(18) . .
F5 C20 C18 112.6(2) . .
O9 C21 C22 129.4(2) . .
O9 C21 C24 113.9(2) . .
C22 C21 C24 116.6(2) . .
C23 C22 C21 122.18(19) . .
O10 C23 C22 129.41(19) . .
O10 C23 C25 112.55(18) . .
C22 C23 C25 118.04(18) . .
F9A C24 F8 127.4(5) . .
F9A C24 F8A 110.7(7) . .
F8 C24 F8A 52.0(6) . .
F9A C24 F9 39.8(7) . .
F8 C24 F9 109.5(7) . .
F8A C24 F9 132.3(5) . .
F9A C24 F7 64.0(6) . .
F8 C24 F7 105.6(7) . .
F8A C24 F7 56.6(6) . .
F9 C24 F7 102.6(6) . .
F9A C24 F7A 104.6(7) . .
F8 C24 F7A 50.6(5) . .
F8A C24 F7A 101.5(7) . .
F9 C24 F7A 68.0(6) . .
F7 C24 F7A 142.3(5) . .
F9A C24 C21 117.9(4) . .
F8 C24 C21 114.0(4) . .
F8A C24 C21 113.4(4) . .
F9 C24 C21 114.2(4) . .
F7 C24 C21 110.1(4) . .
F7A C24 C21 106.9(4) . .
F12 C25 F11 107.6(2) . .
F12 C25 F10 106.1(2) . .
F11 C25 F10 107.0(2) . .
F12 C25 C23 110.95(18) . .
F11 C25 C23 113.8(2) . .
F10 C25 C23 111.0(2) . .
F8A F7 C24 59.8(5) . .
F8A F7 F9A 105.5(8) . .
C24 F7 F9A 54.6(4) . .
F8A F8 F7A 134.2(10) . .
F8A F8 C24 65.2(5) . .
F7A F8 C24 71.2(6) . .
F9A F9 C24 64.9(6) . .
F9A F9 F7A 118.7(10) . .
C24 F9 F7A 58.5(5) . .
F8 F7A C24 58.2(5) . .
F8 F7A F9 103.3(8) . .
C24 F7A F9 53.5(4) . .
F8 F8A F7 122.2(10) . .
F8 F8A C24 62.8(6) . .
F7 F8A C24 63.6(5) . .
F9 F9A C24 75.4(7) . .
F9 F9A F7 134.4(10) . .
C24 F9A F7 61.4(5) . .

loop_
_geom_bond_atom_site_label_1
_geom_bond_atom_site_label_2
_geom_bond_distance
_geom_bond_site_symmetry_2
Pb1 O10 2.4160(14) .
Pb1 O7 2.4192(16) .
Pb1 O9 2.4737(15) .
Pb1 O8 2.4860(15) .
Pd1 O2 1.9900(12) 2_656
Pd1 O2 1.9900(12) .
Pd1 O1 1.9961(13) 2_656
Pd1 O1 1.9961(13) .
Pd2 O4 1.9769(14) .
Pd2 O6 1.9839(15) .
Pd2 O3 1.9958(14) .
Pd2 O5 2.0033(13) .
O1 C1 1.284(2) .
O2 C3 1.285(2) .
C1 C2 1.395(3) .
C1 C4 1.503(3) .
C2 C3 1.400(3) 2_656
C3 C2 1.400(3) 2_656
C3 C5 1.501(3) .
O3 C8 1.296(2) .
O4 C6 1.271(3) .
O5 C11 1.292(2) .
O6 C13 1.273(2) .
C6 C7 1.402(3) .
C6 C10 1.510(3) .
C7 C8 1.393(3) .
C8 C9 1.502(3) .
C11 C12 1.389(3) .
C11 C14 1.498(3) .
C12 C13 1.405(3) .
C13 C15 1.505(3) .
O7 C16 1.248(3) .
O8 C18 1.241(3) .
O9 C21 1.242(3) .
O10 C23 1.251(2) .
C16 C17 1.388(3) .
C16 C19 1.535(4) .
C17 C18 1.396(3) .
C18 C20 1.541(3) .
C19 F3 1.315(4) .
C19 F1 1.317(4) .
C19 F2 1.343(3) .
C20 F6 1.316(3) .
C20 F4 1.323(3) .
C20 F5 1.324(3) .
C21 C22 1.398(3) .
C21 C24 1.542(3) .
C22 C23 1.385(3) .
C23 C25 1.543(3) .
C24 F9A 1.223(6) .
C24 F8 1.244(6) .
C24 F8A 1.271(8) .
C24 F9 1.307(7) .
C24 F7 1.318(7) .
C24 F7A 1.386(8) .
C25 F12 1.320(3) .
C25 F11 1.322(3) .
C25 F10 1.325(3) .
F7 F8A 1.228(12) .
F7 F9A 1.348(12) .
F8 F8A 1.102(12) .
F8 F7A 1.132(12) .
F9 F9A 0.864(14) .
F9 F7A 1.508(12) .
